data_4336772
loop_
_publ_author_name
'Junichi Nishijo'
'Masaya Enomoto'

_publ_section_title
;
 A Series of Weak Ferromagnets Based on a Chromium-Acetylide-TTF Type
 Complex: Correlation of the Structures and Magnetic Properties and Origin
 of the Weak Ferromagnetism
;
_journal_name_full 'Inorganic Chemistry'
_journal_page_first 13263
_journal_page_last 13268
_journal_paper_doi 10.1021/ic402217c
_journal_volume 52
_journal_year 2013
_chemical_formula_moiety 'C32 H38 Cr N4 S12 2+, (Cl O4 1-)2, (C6 H5 I)3'
_chemical_formula_sum 'C50 H53 Cl2 Cr I3 N4 O8 S12'
_chemical_formula_weight 1726.28
_chemical_name_common '[CrCyclam(C2MeEDT-TTF)2][ClO4]2(PhI)3'
_chemical_name_systematic
; 
 ? 
;
_space_group_IT_number 15
_symmetry_cell_setting monoclinic
_symmetry_space_group_name_Hall '-C 2yc'
_symmetry_space_group_name_H-M 'C 1 2/c 1'
_atom_sites_solution_hydrogens geom
_atom_sites_solution_primary direct
_atom_sites_solution_secondary difmap
_audit_creation_method SHELXL-97
_cell_angle_alpha 90.00
_cell_angle_beta 104.1024(41)
_cell_angle_gamma 90.00
_cell_formula_units_Z 4
_cell_length_a 32.9459(67)
_cell_length_b 12.0437(22)
_cell_length_c 16.3178(33)
_cell_measurement_reflns_used 11351
_cell_measurement_temperature 293(2)
_cell_measurement_theta_max 30.3391
_cell_measurement_theta_min 2.0198
_cell_volume 6280(2)
_computing_cell_refinement 'CrystalClear (Rigaku/MSC Inc., 2006)'
_computing_data_collection 'CrystalClear (Rigaku/MSC Inc., 2006)'
_computing_data_reduction 'CrystalClear (Rigaku/MSC Inc., 2006)'
_computing_structure_refinement 'SHELXL-97 (Sheldrick, 1997)'
_computing_structure_solution 'SIR2004 (M. C. Burla et al.)'
_diffrn_ambient_temperature 293(2)
_diffrn_detector_area_resol_mean 14.7059
_diffrn_measured_fraction_theta_full 0.992
_diffrn_measured_fraction_theta_max 0.992
_diffrn_measurement_details
;
scan:
    Number of images: 360
               Slice: -80.0000 - 100.0000
         Image width: 0.5000
            Exp time: 6.0000
       Rotation axis: Phi
               Omega: 0.0000
                 Chi: 0.0000
                 Phi: 0.0000
                 XTD: 35.1020
              2theta: 10.2714
scan:
    Number of images: 98
               Slice: -29.5000 - 19.5000
         Image width: 0.5000
            Exp time: 6.0000
       Rotation axis: Omega
               Omega: 0.0000
                 Chi: 90.0000
                 Phi: 0.0000
                 XTD: 35.1020
              2theta: 10.2714
scan:
    Number of images: 98
               Slice: -29.5000 - 19.5000
         Image width: 0.5000
            Exp time: 6.0000
       Rotation axis: Omega
               Omega: 0.0000
                 Chi: 90.0000
                 Phi: 90.0000
                 XTD: 35.1020
              2theta: 10.2714
scan:
    Number of images: 98
               Slice: -29.5000 - 19.5000
         Image width: 0.5000
            Exp time: 6.0000
       Rotation axis: Omega
               Omega: 0.0000
                 Chi: 90.0000
                 Phi: 180.0000
                 XTD: 35.1020
              2theta: 10.2714

;
_diffrn_measurement_device_details
;
AFC7: Eulerian 3 circle
;
_diffrn_measurement_device_type 'Rigaku AFC7R with CCD detector'
_diffrn_measurement_method dtprofit.ref
_diffrn_orient_matrix_type d*Trek
_diffrn_orient_matrix_UB_11 -0.0208
_diffrn_orient_matrix_UB_12 -0.0216
_diffrn_orient_matrix_UB_13 -0.0092
_diffrn_orient_matrix_UB_21 0.0237
_diffrn_orient_matrix_UB_22 -0.0494
_diffrn_orient_matrix_UB_23 0.0624
_diffrn_orient_matrix_UB_31 -0.0526
_diffrn_orient_matrix_UB_32 0.0148
_diffrn_orient_matrix_UB_33 0.0317
_diffrn_radiation_monochromator graphite
_diffrn_radiation_source 'fine-focus sealed tube'
_diffrn_radiation_type MoK\a
_diffrn_radiation_wavelength 0.71073
_diffrn_reflns_av_R_equivalents 0.0617
_diffrn_reflns_av_sigmaI/netI 0.0404
_diffrn_reflns_limit_h_max 44
_diffrn_reflns_limit_h_min -46
_diffrn_reflns_limit_k_max 16
_diffrn_reflns_limit_k_min -17
_diffrn_reflns_limit_l_max 23
_diffrn_reflns_limit_l_min -17
_diffrn_reflns_number 29800
_diffrn_reflns_theta_full 28.7
_diffrn_reflns_theta_max 28.7
_diffrn_reflns_theta_min 2.13
_exptl_absorpt_coefficient_mu 2.195
_exptl_absorpt_correction_T_max 0.8274
_exptl_absorpt_correction_T_min 0.5878
_exptl_absorpt_correction_type numerical
_exptl_absorpt_process_details
; 
 CrystalClear-SM 1.3.6 SP3 r6 (Rigaku/MSC Inc., 2006) 
;
_exptl_crystal_colour black
_exptl_crystal_density_diffrn 1.826
_exptl_crystal_description block
_exptl_crystal_F_000 3416
_exptl_crystal_size_max 0.40
_exptl_crystal_size_mid 0.25
_exptl_crystal_size_min 0.15
_refine_diff_density_max 2.832
_refine_diff_density_min -3.436
_refine_diff_density_rms 0.244
_refine_ls_extinction_method none
_refine_ls_goodness_of_fit_ref 1.207
_refine_ls_hydrogen_treatment mixed
_refine_ls_matrix_type full
_refine_ls_number_parameters 395
_refine_ls_number_reflns 8108
_refine_ls_number_restraints 14
_refine_ls_restrained_S_all 1.207
_refine_ls_R_factor_all 0.1030
_refine_ls_R_factor_gt 0.0972
_refine_ls_shift/su_max 0.032
_refine_ls_shift/su_mean 0.007
_refine_ls_structure_factor_coef Fsqd
_refine_ls_weighting_details 'calc w=1/[\s^2^(Fo^2^)+(0.2000P)^2^+0.0000P] where P=(Fo^2^+2Fc^2^)/3'
_refine_ls_weighting_scheme calc
_refine_ls_wR_factor_gt 0.2697
_refine_ls_wR_factor_ref 0.2785
_reflns_number_gt 7130
_reflns_number_total 8108
_reflns_threshold_expression >2sigma(I)
_cod_data_source_file ic402217c_si_001_4.cif
_cod_data_source_block '[CrCyclam(C2MeEDT-TTF)2][ClO4]2(PhI)3'
_cod_original_cell_volume 6279.6(1)
_cod_database_code 4336772

loop_
_symmetry_equiv_pos_as_xyz
'x, y, z'
'-x, y, -z+1/2'
'x+1/2, y+1/2, z'
'-x+1/2, y+1/2, -z+1/2'
'-x, -y, -z'
'x, -y, z-1/2'
'-x+1/2, -y+1/2, -z'
'x+1/2, -y+1/2, z-1/2'

loop_
_atom_site_label
_atom_site_type_symbol
_atom_site_fract_x
_atom_site_fract_y
_atom_site_fract_z
_atom_site_U_iso_or_equiv
_atom_site_adp_type
_atom_site_occupancy
_atom_site_symmetry_multiplicity
_atom_site_calc_flag
_atom_site_refinement_flags
_atom_site_disorder_assembly
_atom_site_disorder_group
Cr1 Cr 0.2500 0.2500 0.5000 0.0339(3) Uani 1 2 d S . .
S1 S 0.42545(4) 0.16665(13) 0.50708(8) 0.0452(4) Uani 1 1 d . . .
S2 S 0.42486(4) 0.06446(14) 0.34449(8) 0.0471(4) Uani 1 1 d . . .
S3 S 0.52749(4) 0.18547(15) 0.54633(9) 0.0511(4) Uani 1 1 d . . .
S4 S 0.52440(4) 0.08234(17) 0.38230(9) 0.0557(4) Uani 1 1 d . . .
S5 S 0.61941(5) 0.21808(18) 0.59055(11) 0.0602(4) Uani 1 1 d . . .
S6 S 0.61411(5) 0.0921(2) 0.39395(11) 0.0667(5) Uani 1 1 d . . .
N1 N 0.27446(14) 0.4053(4) 0.5397(3) 0.0421(9) Uani 1 1 d . . .
H1 H 0.2546 0.4422 0.5593 0.050 Uiso 1 1 calc R . .
N2 N 0.26352(14) 0.1829(4) 0.6208(3) 0.0409(9) Uani 1 1 d . . .
H2 H 0.2427 0.2052 0.6449 0.049 Uiso 1 1 calc R . .
C1 C 0.31310(19) 0.4056(5) 0.6085(4) 0.0511(12) Uani 1 1 d . . .
H1A H 0.3214 0.4817 0.6233 0.061 Uiso 1 1 calc R . .
H1B H 0.3354 0.3701 0.5889 0.061 Uiso 1 1 calc R . .
C2 C 0.3069(2) 0.3449(6) 0.6867(4) 0.0571(14) Uani 1 1 d . . .
H2A H 0.3304 0.3622 0.7338 0.069 Uiso 1 1 calc R . .
H2B H 0.2818 0.3733 0.7003 0.069 Uiso 1 1 calc R . .
C3 C 0.3032(2) 0.2188(6) 0.6780(4) 0.0518(13) Uani 1 1 d . . .
H3A H 0.3263 0.1908 0.6568 0.062 Uiso 1 1 calc R . .
H3B H 0.3054 0.1865 0.7333 0.062 Uiso 1 1 calc R . .
C4 C 0.2594(2) 0.0605(5) 0.6102(4) 0.0504(12) Uani 1 1 d . . .
H4A H 0.2561 0.0266 0.6621 0.060 Uiso 1 1 calc R . .
H4B H 0.2843 0.0301 0.5969 0.060 Uiso 1 1 calc R . .
C5 C 0.2217(2) 0.0363(5) 0.5395(4) 0.0525(13) Uani 1 1 d . . .
H5A H 0.1966 0.0612 0.5551 0.063 Uiso 1 1 calc R . .
H5B H 0.2193 -0.0431 0.5295 0.063 Uiso 1 1 calc R . .
C6 C 0.30721(15) 0.1990(4) 0.4824(3) 0.0408(10) Uani 1 1 d . . .
C7 C 0.33995(16) 0.1720(4) 0.4634(3) 0.0415(10) Uani 1 1 d . . .
C8 C 0.33832(19) 0.0652(6) 0.2957(4) 0.0554(14) Uani 1 1 d . . .
H8A H 0.3251 0.0011 0.3126 0.083 Uiso 1 1 calc R . .
H8B H 0.3463 0.0495 0.2441 0.083 Uiso 1 1 calc R . .
H8C H 0.3191 0.1266 0.2870 0.083 Uiso 1 1 calc R . .
C9 C 0.37633(14) 0.1408(4) 0.4386(3) 0.0390(9) Uani 1 1 d . . .
C10 C 0.37615(14) 0.0940(5) 0.3628(3) 0.0406(10) Uani 1 1 d . . .
C11 C 0.45454(15) 0.1198(5) 0.4386(3) 0.0433(11) Uani 1 1 d . . .
C12 C 0.49713(16) 0.1275(5) 0.4552(3) 0.0465(11) Uani 1 1 d . . .
C13 C 0.57491(17) 0.1689(5) 0.5173(4) 0.0458(11) Uani 1 1 d . . .
C14 C 0.57377(17) 0.1216(6) 0.4422(3) 0.0474(12) Uani 1 1 d . . .
C15 C 0.6548(2) 0.2318(6) 0.5220(5) 0.0599(16) Uani 1 1 d . . .
H15A H 0.6445 0.2895 0.4806 0.072 Uiso 1 1 calc R . .
H15B H 0.6821 0.2548 0.5554 0.072 Uiso 1 1 calc R . .
C16 C 0.65950(19) 0.1262(6) 0.4769(5) 0.0556(14) Uani 1 1 d . . .
H16A H 0.6649 0.0659 0.5175 0.067 Uiso 1 1 calc R . .
H16B H 0.6836 0.1326 0.4527 0.067 Uiso 1 1 calc R . .
Cl1 Cl 0.26905(5) 0.31693(13) 0.16567(10) 0.0541(4) Uani 1 1 d . . .
O1 O 0.2890(3) 0.3431(9) 0.2515(4) 0.096(2) Uani 1 1 d . . .
O2 O 0.2471(3) 0.2144(6) 0.1652(7) 0.096(2) Uani 1 1 d . . .
O3 O 0.3004(3) 0.3117(7) 0.1198(5) 0.092(2) Uani 1 1 d . . .
O4 O 0.2399(2) 0.4020(6) 0.1341(6) 0.093(2) Uani 1 1 d . . .
I1 I 0.41512(3) 0.49694(7) 0.52806(6) 0.0949(4) Uani 1 1 d . . .
C93 C 0.3874(3) 0.4151(10) 0.3452(8) 0.088(3) Uani 1 1 d . . .
H93 H 0.3604 0.4314 0.3497 0.106 Uiso 1 1 calc R . .
C94 C 0.3941(4) 0.3734(12) 0.2756(10) 0.101(4) Uani 1 1 d . . .
H94 H 0.3709 0.3627 0.2306 0.122 Uiso 1 1 calc R . .
C95 C 0.4321(5) 0.3446(13) 0.2637(9) 0.105(4) Uani 1 1 d . . .
H95 H 0.4347 0.3129 0.2133 0.126 Uiso 1 1 calc R . .
C96 C 0.4678(5) 0.3644(13) 0.3310(10) 0.105(4) Uani 1 1 d . . .
H96 H 0.4944 0.3460 0.3253 0.126 Uiso 1 1 calc R . .
C97 C 0.4627(3) 0.4102(13) 0.4032(9) 0.098(3) Uani 1 1 d . . .
H97 H 0.4859 0.4259 0.4469 0.118 Uiso 1 1 calc R . .
C98 C 0.4222(3) 0.4346(9) 0.4129(7) 0.081(2) Uani 1 1 d . . .
I2 I 0.57693(5) 0.2741(3) 0.77097(14) 0.1050(9) Uani 0.50 1 d PD A -1
C100 C 0.5125(3) 0.2710(10) 0.7584(6) 0.061(3) Uani 0.50 1 d PD A -1
C102 C 0.4938(5) 0.1697(10) 0.7346(5) 0.062(5) Uani 0.50 1 d PD A -1
H102 H 0.5096 0.1085 0.7265 0.074 Uiso 0.50 1 calc PR A -1
C103 C 0.4508(5) 0.1617(16) 0.7231(9) 0.078(5) Uani 0.50 1 d PD A -1
H103 H 0.4382 0.0924 0.7124 0.094 Uiso 0.50 1 calc PR A -1
C104 C 0.4916(5) 0.3621(11) 0.7759(10) 0.071(4) Uani 0.50 1 d PD A -1
H104 H 0.5053 0.4286 0.7936 0.086 Uiso 0.50 1 calc PR A -1
C105 C 0.4264(6) 0.252(2) 0.7270(8) 0.17(2) Uani 0.50 1 d PD A -1
H105 H 0.3975 0.2498 0.7058 0.160 Uiso 0.50 1 calc PR A -1
C101 C 0.4476(5) 0.3500(15) 0.7656(11) 0.097(8) Uani 0.50 1 d PD A -1
H101 H 0.4324 0.4060 0.7840 0.117 Uiso 0.50 1 calc PR A -1

loop_
_atom_site_aniso_label
_atom_site_aniso_U_11
_atom_site_aniso_U_22
_atom_site_aniso_U_33
_atom_site_aniso_U_23
_atom_site_aniso_U_13
_atom_site_aniso_U_12
Cr1 0.0209(5) 0.0422(5) 0.0409(5) 0.0030(4) 0.0122(4) 0.0047(3)
S1 0.0270(6) 0.0655(8) 0.0454(6) -0.0110(5) 0.0132(5) 0.0015(5)
S2 0.0269(6) 0.0737(9) 0.0420(6) -0.0107(5) 0.0106(5) 0.0033(5)
S3 0.0286(6) 0.0799(10) 0.0463(7) -0.0134(6) 0.0117(5) -0.0011(5)
S4 0.0261(6) 0.0979(12) 0.0447(7) -0.0147(7) 0.0116(5) 0.0029(6)
S5 0.0346(7) 0.0867(11) 0.0571(8) -0.0045(7) 0.0069(6) -0.0110(7)
S6 0.0311(7) 0.1183(16) 0.0565(8) -0.0043(8) 0.0219(7) 0.0047(7)
N1 0.0304(19) 0.048(2) 0.050(2) -0.0003(17) 0.0145(17) 0.0028(16)
N2 0.0312(19) 0.052(2) 0.0422(19) 0.0063(16) 0.0139(17) 0.0087(16)
C1 0.035(2) 0.054(3) 0.063(3) -0.007(2) 0.010(2) -0.004(2)
C2 0.049(3) 0.068(4) 0.051(3) -0.010(3) 0.006(3) -0.001(3)
C3 0.040(3) 0.065(3) 0.048(3) 0.004(2) 0.007(2) 0.006(2)
C4 0.047(3) 0.050(3) 0.053(3) 0.009(2) 0.011(2) 0.002(2)
C5 0.045(3) 0.049(3) 0.062(3) 0.008(2) 0.012(3) -0.005(2)
C6 0.026(2) 0.048(2) 0.049(2) 0.0029(19) 0.012(2) 0.0077(17)
C7 0.030(2) 0.049(2) 0.048(2) -0.0005(19) 0.014(2) 0.0031(18)
C8 0.032(2) 0.080(4) 0.052(3) -0.006(3) 0.004(2) -0.005(2)
C9 0.0245(19) 0.051(2) 0.044(2) -0.0023(18) 0.0122(18) 0.0001(17)
C10 0.0221(19) 0.060(3) 0.041(2) -0.0054(19) 0.0098(18) 0.0016(18)
C11 0.024(2) 0.064(3) 0.043(2) -0.005(2) 0.0112(19) 0.0026(19)
C12 0.026(2) 0.072(3) 0.042(2) -0.004(2) 0.0100(19) 0.000(2)
C13 0.027(2) 0.065(3) 0.047(2) 0.002(2) 0.012(2) -0.003(2)
C14 0.028(2) 0.072(3) 0.043(2) 0.001(2) 0.010(2) 0.001(2)
C15 0.031(3) 0.070(4) 0.083(4) 0.006(3) 0.021(3) -0.002(2)
C16 0.031(2) 0.061(3) 0.076(4) 0.010(3) 0.017(3) 0.001(2)
Cl1 0.0450(7) 0.0621(8) 0.0571(8) 0.0048(6) 0.0159(6) 0.0020(6)
O1 0.076(4) 0.153(7) 0.062(3) -0.015(4) 0.021(3) -0.011(4)
O2 0.081(4) 0.062(3) 0.140(7) 0.014(4) 0.015(4) -0.013(3)
O3 0.089(5) 0.106(5) 0.094(4) -0.010(4) 0.051(4) 0.012(4)
O4 0.065(3) 0.072(3) 0.137(6) 0.026(4) 0.014(4) 0.009(3)
I1 0.0791(6) 0.1007(6) 0.1144(7) 0.0102(4) 0.0420(5) 0.0083(3)
C93 0.048(4) 0.104(7) 0.108(8) 0.024(6) 0.010(5) -0.004(4)
C94 0.072(6) 0.109(8) 0.112(9) 0.012(7) 0.001(6) -0.013(5)
C95 0.093(8) 0.122(9) 0.105(8) 0.007(7) 0.034(7) -0.022(7)
C96 0.085(7) 0.114(9) 0.120(9) -0.016(7) 0.032(7) -0.008(7)
C97 0.056(5) 0.132(9) 0.104(8) -0.003(7) 0.014(5) 0.005(5)
C98 0.051(4) 0.085(5) 0.104(6) 0.017(5) 0.015(4) -0.002(4)
I2 0.0542(9) 0.186(2) 0.0803(14) -0.0284(12) 0.0277(9) -0.0137(10)
C100 0.051(7) 0.083(8) 0.055(7) -0.005(6) 0.026(8) 0.010(5)
C102 0.099(16) 0.062(6) 0.025(9) 0.000(3) 0.015(10) 0.001(7)
C103 0.069(10) 0.120(14) 0.051(7) 0.005(7) 0.024(7) -0.045(10)
C104 0.070(10) 0.062(7) 0.082(10) -0.005(6) 0.018(8) -0.008(7)
C105 0.12(3) 0.26(5) 0.100(4) 0.005(10) -0.007(7) 0.00(3)
C101 0.109(18) 0.107(14) 0.065(10) -0.003(9) -0.001(10) 0.062(14)

loop_
_atom_type_symbol
_atom_type_description
_atom_type_scat_dispersion_real
_atom_type_scat_dispersion_imag
_atom_type_scat_source
C C 0.0033 0.0016 'International Tables Vol C Tables 4.2.6.8 and 6.1.1.4'
H H 0.0000 0.0000 'International Tables Vol C Tables 4.2.6.8 and 6.1.1.4'
N N 0.0061 0.0033 'International Tables Vol C Tables 4.2.6.8 and 6.1.1.4'
O O 0.0106 0.0060 'International Tables Vol C Tables 4.2.6.8 and 6.1.1.4'
S S 0.1246 0.1234 'International Tables Vol C Tables 4.2.6.8 and 6.1.1.4'
Cl Cl 0.1484 0.1585 'International Tables Vol C Tables 4.2.6.8 and 6.1.1.4'
Cr Cr 0.3209 0.6236 'International Tables Vol C Tables 4.2.6.8 and 6.1.1.4'
I I -0.4742 1.8119 'International Tables Vol C Tables 4.2.6.8 and 6.1.1.4'

loop_
_geom_angle_atom_site_label_1
_geom_angle_atom_site_label_2
_geom_angle_atom_site_label_3
_geom_angle
_geom_angle_site_symmetry_1
_geom_angle_site_symmetry_3
C6 Cr1 C6 180.000(1) . 7_556
C6 Cr1 N2 91.42(19) . .
C6 Cr1 N2 88.58(19) 7_556 .
C6 Cr1 N2 88.58(19) . 7_556
C6 Cr1 N2 91.42(19) 7_556 7_556
N2 Cr1 N2 180.0 . 7_556
C6 Cr1 N1 90.8(2) . .
C6 Cr1 N1 89.2(2) 7_556 .
N2 Cr1 N1 94.42(19) . .
N2 Cr1 N1 85.58(19) 7_556 .
C6 Cr1 N1 89.3(2) . 7_556
C6 Cr1 N1 90.8(2) 7_556 7_556
N2 Cr1 N1 85.58(19) . 7_556
N2 Cr1 N1 94.42(19) 7_556 7_556
N1 Cr1 N1 179.997(1) . 7_556
C11 S1 C9 95.8(2) . .
C10 S2 C11 96.5(2) . .
C12 S3 C13 95.1(3) . .
C12 S4 C14 95.7(3) . .
C13 S5 C15 99.6(3) . .
C14 S6 C16 101.5(3) . .
C1 N1 C5 114.4(5) . 7_556
C1 N1 Cr1 115.9(4) . .
C5 N1 Cr1 105.1(4) 7_556 .
C3 N2 C4 114.0(4) . .
C3 N2 Cr1 116.0(4) . .
C4 N2 Cr1 106.4(3) . .
N1 C1 C2 111.6(5) . .
C3 C2 C1 115.0(5) . .
N2 C3 C2 112.9(5) . .
N2 C4 C5 108.5(5) . .
C4 C5 N1 109.9(5) . 7_556
C7 C6 Cr1 173.5(5) . .
C6 C7 C9 177.8(6) . .
C10 C9 C7 123.9(4) . .
C10 C9 S1 116.9(4) . .
C7 C9 S1 119.2(4) . .
C9 C10 C8 125.8(5) . .
C9 C10 S2 116.2(4) . .
C8 C10 S2 118.0(4) . .
C12 C11 S1 123.5(4) . .
C12 C11 S2 122.0(4) . .
S1 C11 S2 114.4(3) . .
C11 C12 S3 123.4(4) . .
C11 C12 S4 121.2(4) . .
S3 C12 S4 115.3(3) . .
C14 C13 S3 117.8(4) . .
C14 C13 S5 126.7(4) . .
S3 C13 S5 115.5(3) . .
C13 C14 S6 130.1(4) . .
C13 C14 S4 116.1(4) . .
S6 C14 S4 113.7(3) . .
C16 C15 S5 112.7(5) . .
C15 C16 S6 113.4(5) . .
O4 Cl1 O3 111.0(5) . .
O4 Cl1 O1 107.9(6) . .
O3 Cl1 O1 107.8(5) . .
O4 Cl1 O2 109.0(5) . .
O3 Cl1 O2 113.1(6) . .
O1 Cl1 O2 107.9(6) . .
C94 C93 C98 117.9(11) . .
C93 C94 C95 125.3(12) . .
C94 C95 C96 117.8(14) . .
C97 C96 C95 119.2(13) . .
C96 C97 C98 120.4(12) . .
C93 C98 C97 119.3(12) . .
C93 C98 I1 121.2(8) . .
C97 C98 I1 119.4(8) . .
C104 C100 C102 124.0(12) . .
C104 C100 I2 121.3(10) . .
C102 C100 I2 114.6(10) . .
C100 C102 C103 118.0(13) . .
C105 C103 C102 122.3(14) . .
C100 C104 C101 116.4(12) . .
C103 C105 C101 116.5(15) . .
C104 C101 C105 120.4(14) . .

loop_
_geom_bond_atom_site_label_1
_geom_bond_atom_site_label_2
_geom_bond_distance
_geom_bond_site_symmetry_2
Cr1 C6 2.068(5) .
Cr1 C6 2.068(5) 7_556
Cr1 N2 2.076(4) .
Cr1 N2 2.076(4) 7_556
Cr1 N1 2.076(5) .
Cr1 N1 2.076(5) 7_556
S1 C11 1.734(5) .
S1 C9 1.756(5) .
S2 C10 1.739(5) .
S2 C11 1.740(5) .
S3 C12 1.725(5) .
S3 C13 1.751(6) .
S4 C12 1.743(6) .
S4 C14 1.746(6) .
S5 C13 1.754(6) .
S5 C15 1.810(8) .
S6 C14 1.738(6) .
S6 C16 1.803(7) .
N1 C1 1.478(8) .
N1 C5 1.504(8) 7_556
N2 C3 1.473(8) .
N2 C4 1.487(8) .
C1 C2 1.526(10) .
C2 C3 1.528(10) .
C4 C5 1.503(9) .
C5 N1 1.504(8) 7_556
C6 C7 1.236(7) .
C7 C9 1.406(7) .
C8 C10 1.486(7) .
C9 C10 1.358(7) .
C11 C12 1.366(7) .
C13 C14 1.345(8) .
C15 C16 1.497(11) .
Cl1 O4 1.413(7) .
Cl1 O3 1.416(7) .
Cl1 O1 1.430(7) .
Cl1 O2 1.431(7) .
I1 C98 2.089(13) .
C93 C94 1.31(2) .
C93 C98 1.406(15) .
C94 C95 1.36(2) .
C95 C96 1.42(2) .
C96 C97 1.35(2) .
C97 C98 1.410(15) .
I2 C100 2.084(11) .
C100 C104 1.362(15) .
C100 C102 1.378(14) .
C102 C103 1.387(16) .
C103 C105 1.361(18) .
C104 C101 1.426(17) .
C105 C101 1.439(18) .
